data_4314156
loop_
_publ_author_name
'Ke-liang Pang'
'Dong Guo'
'Chun-ying Duan'
'Hong Mo'
'Qing-jin Meng'

_publ_contact_author_address
;
Coordination Chemistry Institute
The State Key Laboratory of Coordinaiton Chemistry
Nanjing University , Nanjing 210093
P. R. China
;
_publ_contact_author_email duancy@nju.edu.cn
_publ_contact_author_fax '00 86 25 331 4502'
_publ_contact_author_name 'Dr. Duan Chun-ying'
_publ_contact_author_phone '00 86 25 359 7006'
_publ_section_title
;
 Generation of an Equilibrating Collection of Crystalline Solids from a
 Dynamic Combinational Library
;
_journal_name_full 'Inorganic Chemistry'
_journal_page_first 5453
_journal_page_last 5455
_journal_paper_doi 10.1021/ic034176o
_journal_volume 42
_journal_year 2003
_chemical_formula_sum 'C12 H13 Cu N O4 S'
_chemical_formula_weight 330.83
_chemical_name_systematic
; 
 ? 
;
_space_group_IT_number 15
_symmetry_cell_setting monoclinic
_symmetry_space_group_name_Hall '-C 2yc'
_symmetry_space_group_name_H-M 'C 1 2/c 1'
_atom_sites_solution_hydrogens geom
_atom_sites_solution_primary direct
_atom_sites_solution_secondary difmap
_audit_creation_method SHELXL-97
_cell_angle_alpha 90.00
_cell_angle_beta 93.673(19)
_cell_angle_gamma 90.00
_cell_formula_units_Z 8
_cell_length_a 23.175(7)
_cell_length_b 7.431(4)
_cell_length_c 14.542(16)
_cell_measurement_reflns_used 27
_cell_measurement_temperature 293(2)
_cell_measurement_theta_max 9.81
_cell_measurement_theta_min 5.19
_cell_volume 2499(3)
_computing_cell_refinement 'Bruker XSCANS'
_computing_data_collection 'Bruker XSCANS'
_computing_data_reduction 'Bruker SHELXTL'
_computing_molecular_graphics 'Bruker SHELXTL'
_computing_publication_material 'Bruker SHELXTL'
_computing_structure_refinement 'Bruker SHELXTL'
_computing_structure_solution 'Bruker SHELXTL'
_diffrn_ambient_temperature 293(2)
_diffrn_measured_fraction_theta_full 0.999
_diffrn_measured_fraction_theta_max 0.999
_diffrn_measurement_device_type 'Bruker P4'
_diffrn_measurement_method '2\q/\w scans'
_diffrn_radiation_monochromator graphite
_diffrn_radiation_source 'fine-focus sealed tube'
_diffrn_radiation_type MoK\a
_diffrn_radiation_wavelength 0.71073
_diffrn_reflns_av_R_equivalents 0.1384
_diffrn_reflns_av_sigmaI/netI 0.1297
_diffrn_reflns_limit_h_max 27
_diffrn_reflns_limit_h_min -27
_diffrn_reflns_limit_k_max 8
_diffrn_reflns_limit_k_min -1
_diffrn_reflns_limit_l_max 17
_diffrn_reflns_limit_l_min -17
_diffrn_reflns_number 5133
_diffrn_reflns_theta_full 25.04
_diffrn_reflns_theta_max 25.04
_diffrn_reflns_theta_min 1.76
_diffrn_standards_decay_% 11.70_
_diffrn_standards_interval_count 97
_diffrn_standards_number 3
_exptl_absorpt_coefficient_mu 1.923
_exptl_absorpt_correction_T_max 0.5002
_exptl_absorpt_correction_T_min 0.4295
_exptl_absorpt_correction_type empirical
_exptl_crystal_colour blue
_exptl_crystal_density_diffrn 1.759
_exptl_crystal_density_method 'not measured'
_exptl_crystal_description block
_exptl_crystal_F_000 1352
_exptl_crystal_size_max 0.45
_exptl_crystal_size_mid 0.40
_exptl_crystal_size_min 0.35
_refine_diff_density_max 1.153
_refine_diff_density_min -0.505
_refine_diff_density_rms 0.137
_refine_ls_extinction_method none
_refine_ls_goodness_of_fit_ref 1.066
_refine_ls_hydrogen_treatment mixed
_refine_ls_matrix_type full
_refine_ls_number_parameters 173
_refine_ls_number_reflns 2212
_refine_ls_number_restraints 0
_refine_ls_restrained_S_all 1.066
_refine_ls_R_factor_all 0.0963
_refine_ls_R_factor_gt 0.0689
_refine_ls_shift/su_max 0.001
_refine_ls_shift/su_mean 0.000
_refine_ls_structure_factor_coef Fsqd
_refine_ls_weighting_details 'calc w=1/[\s^2^(Fo^2^)+(0.0689P)^2^+12.8504P] where P=(Fo^2^+2Fc^2^)/3'
_refine_ls_weighting_scheme calc
_refine_ls_wR_factor_gt 0.1739
_refine_ls_wR_factor_ref 0.1906
_reflns_number_gt 1633
_reflns_number_total 2212
_reflns_threshold_expression >2sigma(I)
_cod_data_source_file ic034176osi20030417_050415_2.cif
_cod_data_source_block compound_2
_cod_depositor_comments
;
The following automatic conversions were performed:

'_symmetry_cell_setting' value 'Monoclinic' changed to 'monoclinic'
according to the built-in table from CIF Core dictionary named
'cif_core.dic' version 2.4.1 from 2010-06-29.

Automatic conversion script
Id: cif_fix_values 1646 2011-03-28 12:23:43Z adriana 
;
_cod_database_code 4314156

loop_
_symmetry_equiv_pos_as_xyz
'x, y, z'
'-x, y, -z+1/2'
'x+1/2, y+1/2, z'
'-x+1/2, y+1/2, -z+1/2'
'-x, -y, -z'
'x, -y, z-1/2'
'-x+1/2, -y+1/2, -z'
'x+1/2, -y+1/2, z-1/2'

loop_
_atom_site_label
_atom_site_type_symbol
_atom_site_fract_x
_atom_site_fract_y
_atom_site_fract_z
_atom_site_U_iso_or_equiv
_atom_site_adp_type
_atom_site_occupancy
_atom_site_symmetry_multiplicity
_atom_site_calc_flag
_atom_site_refinement_flags
_atom_site_disorder_assembly
_atom_site_disorder_group
Cu1 Cu 0.73450(3) 0.79258(13) 0.59643(5) 0.0353(3) Uani 1 1 d . . .
S1 S 0.55805(8) 0.8144(4) 0.68679(14) 0.0656(8) Uani 1 1 d . . .
O1 O 0.69942(16) 0.6893(6) 0.4804(3) 0.0311(10) Uani 1 1 d . . .
O2 O 0.75432(18) 0.9412(7) 0.7075(3) 0.0413(12) Uani 1 1 d . . .
O3 O 0.7212(2) 1.0251(8) 0.8416(3) 0.0489(14) Uani 1 1 d . . .
N1 N 0.6630(2) 0.7676(8) 0.6525(4) 0.0350(13) Uani 1 1 d . . .
C1 C 0.6434(3) 0.6860(9) 0.4553(4) 0.0322(15) Uani 1 1 d . . .
C2 C 0.6252(3) 0.6393(11) 0.3658(5) 0.0429(17) Uani 1 1 d . . .
H2A H 0.6529 0.6137 0.3242 0.051 Uiso 1 1 calc R . .
C3 C 0.5685(3) 0.6297(13) 0.3368(5) 0.055(2) Uani 1 1 d . . .
H3A H 0.5582 0.5954 0.2765 0.066 Uiso 1 1 calc R . .
C4 C 0.5265(3) 0.6696(16) 0.3949(6) 0.073(3) Uani 1 1 d . . .
H4A H 0.4878 0.6668 0.3739 0.088 Uiso 1 1 calc R . .
C5 C 0.5419(3) 0.7140(14) 0.4845(5) 0.062(3) Uani 1 1 d . . .
H5A H 0.5130 0.7385 0.5244 0.074 Uiso 1 1 calc R . .
C6 C 0.6008(3) 0.7237(11) 0.5182(5) 0.0383(16) Uani 1 1 d . . .
C7 C 0.6132(3) 0.7661(10) 0.6139(5) 0.0358(16) Uani 1 1 d . . .
C8 C 0.6097(3) 0.8800(15) 0.7784(5) 0.059(2) Uani 1 1 d . . .
H8A H 0.6108 1.0100 0.7848 0.070 Uiso 1 1 calc R . .
H8B H 0.5998 0.8278 0.8365 0.070 Uiso 1 1 calc R . .
C9 C 0.6675(3) 0.8096(10) 0.7512(4) 0.0369(16) Uani 1 1 d . . .
H9A H 0.6762 0.6982 0.7854 0.044 Uiso 1 1 calc R . .
C10 C 0.7182(3) 0.9384(10) 0.7681(4) 0.0339(15) Uani 1 1 d . . .
O4 O 0.6904(5) 1.0733(12) 0.5176(6) 0.130(4) Uani 1 1 d . . .
H4B H 0.6971 1.0661 0.4630 0.156 Uiso 1 1 d R . .
C11 C 0.6682(9) 1.2343(18) 0.5340(11) 0.132(7) Uani 1 1 d . . .
H11A H 0.6990 1.3209 0.5270 0.158 Uiso 1 1 calc R . .
H11B H 0.6392 1.2575 0.4844 0.158 Uiso 1 1 calc R . .
C12 C 0.6450(8) 1.275(2) 0.6092(13) 0.132(6) Uani 1 1 d . . .
H12A H 0.6409 1.4035 0.6131 0.198 Uiso 1 1 calc R . .
H12B H 0.6692 1.2331 0.6608 0.198 Uiso 1 1 calc R . .
H12C H 0.6077 1.2196 0.6098 0.198 Uiso 1 1 calc R . .

loop_
_atom_site_aniso_label
_atom_site_aniso_U_11
_atom_site_aniso_U_22
_atom_site_aniso_U_33
_atom_site_aniso_U_23
_atom_site_aniso_U_13
_atom_site_aniso_U_12
Cu1 0.0253(4) 0.0628(6) 0.0178(4) -0.0091(4) 0.0012(3) -0.0038(4)
S1 0.0294(9) 0.131(2) 0.0373(10) -0.0162(13) 0.0077(8) 0.0015(11)
O1 0.023(2) 0.050(3) 0.020(2) -0.002(2) -0.0025(16) -0.0013(19)
O2 0.036(2) 0.063(3) 0.025(2) -0.010(2) 0.0039(18) -0.009(2)
O3 0.051(3) 0.068(4) 0.028(3) -0.016(3) 0.004(2) -0.009(3)
N1 0.028(3) 0.055(4) 0.022(3) -0.005(3) 0.000(2) 0.000(2)
C1 0.026(3) 0.041(4) 0.028(3) 0.000(3) -0.004(2) -0.004(3)
C2 0.037(4) 0.062(5) 0.029(4) -0.006(4) -0.005(3) -0.001(3)
C3 0.037(4) 0.098(7) 0.028(4) -0.008(4) -0.009(3) -0.001(4)
C4 0.025(4) 0.146(10) 0.046(5) -0.019(6) -0.017(3) -0.002(4)
C5 0.025(3) 0.127(8) 0.033(4) -0.006(5) -0.004(3) 0.002(4)
C6 0.027(3) 0.059(4) 0.029(3) 0.000(3) -0.001(3) -0.001(3)
C7 0.028(3) 0.051(4) 0.029(3) 0.001(3) 0.004(3) 0.000(3)
C8 0.036(4) 0.100(7) 0.040(4) -0.025(5) 0.009(3) -0.006(4)
C9 0.038(3) 0.053(4) 0.020(3) -0.005(3) 0.005(3) -0.001(3)
C10 0.036(3) 0.044(4) 0.022(3) 0.001(3) -0.003(2) 0.001(3)
O4 0.223(11) 0.097(7) 0.074(5) 0.015(5) 0.053(6) 0.034(7)
C11 0.210(19) 0.082(10) 0.108(12) -0.011(9) 0.045(13) 0.031(10)
C12 0.125(13) 0.132(13) 0.141(14) 0.020(13) 0.026(11) 0.011(9)

loop_
_atom_type_symbol
_atom_type_description
_atom_type_scat_dispersion_real
_atom_type_scat_dispersion_imag
_atom_type_scat_source
C C 0.0033 0.0016 'International Tables Vol C Tables 4.2.6.8 and 6.1.1.4'
H H 0.0000 0.0000 'International Tables Vol C Tables 4.2.6.8 and 6.1.1.4'
N N 0.0061 0.0033 'International Tables Vol C Tables 4.2.6.8 and 6.1.1.4'
O O 0.0106 0.0060 'International Tables Vol C Tables 4.2.6.8 and 6.1.1.4'
S S 0.1246 0.1234 'International Tables Vol C Tables 4.2.6.8 and 6.1.1.4'
Cu Cu 0.3201 1.2651 'International Tables Vol C Tables 4.2.6.8 and 6.1.1.4'

loop_
_geom_angle_atom_site_label_1
_geom_angle_atom_site_label_2
_geom_angle_atom_site_label_3
_geom_angle
_geom_angle_site_symmetry_1
_geom_angle_site_symmetry_3
_geom_angle_publ_flag
N1 Cu1 O1 170.50(19) . 7_666 ?
N1 Cu1 O1 90.3(2) . . ?
O1 Cu1 O1 80.43(18) 7_666 . ?
N1 Cu1 O2 82.4(2) . . ?
O1 Cu1 O2 106.10(18) 7_666 . ?
O1 Cu1 O2 165.79(19) . . ?
N1 Cu1 O3 97.0(2) . 4_646 ?
O1 Cu1 O3 86.55(18) 7_666 4_646 ?
O1 Cu1 O3 98.17(19) . 4_646 ?
O2 Cu1 O3 94.8(2) . 4_646 ?
N1 Cu1 Cu1 130.23(17) . 7_666 ?
O1 Cu1 Cu1 40.49(12) 7_666 7_666 ?
O1 Cu1 Cu1 39.95(12) . 7_666 ?
O2 Cu1 Cu1 144.97(14) . 7_666 ?
O3 Cu1 Cu1 93.12(13) 4_646 7_666 ?
C7 S1 C8 91.6(3) . . ?
C1 O1 Cu1 129.2(4) . 7_666 ?
C1 O1 Cu1 125.7(4) . . ?
Cu1 O1 Cu1 99.57(18) 7_666 . ?
C10 O2 Cu1 115.6(4) . . ?
C10 O3 Cu1 138.9(4) . 4_656 ?
C7 N1 C9 116.5(5) . . ?
C7 N1 Cu1 127.8(5) . . ?
C9 N1 Cu1 112.9(4) . . ?
O1 C1 C2 119.8(6) . . ?
O1 C1 C6 121.9(6) . . ?
C2 C1 C6 118.3(6) . . ?
C3 C2 C1 122.4(6) . . ?
C3 C2 H2A 118.8 . . ?
C1 C2 H2A 118.8 . . ?
C2 C3 C4 120.8(7) . . ?
C2 C3 H3A 119.6 . . ?
C4 C3 H3A 119.6 . . ?
C3 C4 C5 119.4(7) . . ?
C3 C4 H4A 120.3 . . ?
C5 C4 H4A 120.3 . . ?
C4 C5 C6 121.6(7) . . ?
C4 C5 H5A 119.2 . . ?
C6 C5 H5A 119.2 . . ?
C1 C6 C5 117.5(6) . . ?
C1 C6 C7 124.4(6) . . ?
C5 C6 C7 118.1(6) . . ?
N1 C7 C6 123.8(6) . . ?
N1 C7 S1 114.6(5) . . ?
C6 C7 S1 121.6(5) . . ?
C9 C8 S1 105.7(5) . . ?
C9 C8 H8A 110.6 . . ?
S1 C8 H8A 110.6 . . ?
C9 C8 H8B 110.6 . . ?
S1 C8 H8B 110.6 . . ?
H8A C8 H8B 108.7 . . ?
N1 C9 C8 108.8(5) . . ?
N1 C9 C10 107.3(5) . . ?
C8 C9 C10 115.3(6) . . ?
N1 C9 H9A 108.4 . . ?
C8 C9 H9A 108.4 . . ?
C10 C9 H9A 108.4 . . ?
O3 C10 O2 126.3(6) . . ?
O3 C10 C9 117.6(5) . . ?
O2 C10 C9 116.1(6) . . ?
C11 O4 H4B 109.4 . . ?
C12 C11 O4 123.6(15) . . ?
C12 C11 H11A 106.4 . . ?
O4 C11 H11A 106.4 . . ?
C12 C11 H11B 106.4 . . ?
O4 C11 H11B 106.4 . . ?
H11A C11 H11B 106.5 . . ?
C11 C12 H12A 109.5 . . ?
C11 C12 H12B 109.5 . . ?
H12A C12 H12B 109.5 . . ?
C11 C12 H12C 109.5 . . ?
H12A C12 H12C 109.5 . . ?
H12B C12 H12C 109.5 . . ?

loop_
_geom_bond_atom_site_label_1
_geom_bond_atom_site_label_2
_geom_bond_distance
_geom_bond_site_symmetry_2
_geom_bond_publ_flag
Cu1 N1 1.902(5) . ?
Cu1 O1 1.958(4) 7_666 ?
Cu1 O1 1.980(4) . ?
Cu1 O2 1.986(5) . ?
Cu1 O3 2.388(5) 4_646 ?
Cu1 Cu1 3.007(3) 7_666 ?
S1 C7 1.749(6) . ?
S1 C8 1.801(8) . ?
O1 C1 1.327(7) . ?
O1 Cu1 1.958(4) 7_666 ?
O2 C10 1.254(7) . ?
O3 C10 1.245(8) . ?
O3 Cu1 2.388(5) 4_656 ?
N1 C7 1.251(8) . ?
N1 C9 1.467(8) . ?
C1 C2 1.386(9) . ?
C1 C6 1.415(9) . ?
C2 C3 1.356(9) . ?
C2 H2A 0.9300 . ?
C3 C4 1.362(11) . ?
C3 H3A 0.9300 . ?
C4 C5 1.368(11) . ?
C4 H4A 0.9300 . ?
C5 C6 1.424(9) . ?
C5 H5A 0.9300 . ?
C6 C7 1.438(9) . ?
C8 C9 1.513(9) . ?
C8 H8A 0.9700 . ?
C8 H8B 0.9700 . ?
C9 C10 1.524(9) . ?
C9 H9A 0.9800 . ?
O4 C11 1.330(14) . ?
O4 H4B 0.8201 . ?
C11 C12 1.284(19) . ?
C11 H11A 0.9700 . ?
C11 H11B 0.9700 . ?
C12 H12A 0.9600 . ?
C12 H12B 0.9600 . ?
C12 H12C 0.9600 . ?
